data_1529890
loop_
_publ_author_name
'Li, Yufeng'
'Jian, Fangfang'

_publ_section_title
;
 Molecular Structures of the Products of a Diphosphonate Ester Building
 Block with Lewis Bases.
;
_journal_issue 8
_journal_name_full 'Molecules (Basel, Switzerland)'
_journal_page_first 14435
_journal_page_last 14450
_journal_paper_doi 10.3390/molecules200814435
_journal_volume 20
_journal_year 2015
_chemical_formula_sum 'C18 H40 N2 O10 P2'
_chemical_formula_weight 506.46
_chemical_name_systematic
; 
 ? 
;
_space_group_IT_number 2
_symmetry_cell_setting triclinic
_symmetry_space_group_name_Hall '-P 1'
_symmetry_space_group_name_H-M 'P -1'
_atom_sites_solution_hydrogens geom
_atom_sites_solution_primary direct
_atom_sites_solution_secondary difmap
_audit_creation_method SHELXL-97
_cell_angle_alpha 81.56(3)
_cell_angle_beta 82.84(3)
_cell_angle_gamma 63.46(3)
_cell_formula_units_Z 2
_cell_length_a 9.3520(19)
_cell_length_b 10.458(2)
_cell_length_c 15.736(3)
_cell_measurement_temperature 293(2)
_cell_volume 1358.9(6)
_computing_structure_refinement 'SHELXL-97 (Sheldrick, 1997)'
_computing_structure_solution 'SHELXS-97 (Sheldrick, 1990)'
_diffrn_ambient_temperature 293(2)
_diffrn_measured_fraction_theta_full 0.967
_diffrn_measured_fraction_theta_max 0.967
_diffrn_radiation_monochromator graphite
_diffrn_radiation_source 'fine-focus sealed tube'
_diffrn_radiation_type MoK\a
_diffrn_radiation_wavelength 0.71073
_diffrn_reflns_av_R_equivalents 0.1220
_diffrn_reflns_av_sigmaI/netI 0.0458
_diffrn_reflns_limit_h_max 11
_diffrn_reflns_limit_h_min 0
_diffrn_reflns_limit_k_max 12
_diffrn_reflns_limit_k_min -11
_diffrn_reflns_limit_l_max 18
_diffrn_reflns_limit_l_min -18
_diffrn_reflns_number 5309
_diffrn_reflns_theta_full 25.50
_diffrn_reflns_theta_max 25.50
_diffrn_reflns_theta_min 1.31
_exptl_absorpt_coefficient_mu 0.208
_exptl_crystal_colour yellow
_exptl_crystal_density_diffrn 1.238
_exptl_crystal_density_method 'not measured'
_exptl_crystal_description bar
_exptl_crystal_F_000 544
_exptl_crystal_size_max 0.15
_exptl_crystal_size_mid 0.12
_exptl_crystal_size_min 0.08
_refine_diff_density_max 0.580
_refine_diff_density_min -0.580
_refine_diff_density_rms 0.077
_refine_ls_extinction_method none
_refine_ls_goodness_of_fit_ref 1.053
_refine_ls_hydrogen_treatment mixed
_refine_ls_matrix_type full
_refine_ls_number_parameters 297
_refine_ls_number_reflns 4902
_refine_ls_number_restraints 0
_refine_ls_restrained_S_all 1.053
_refine_ls_R_factor_all 0.0903
_refine_ls_R_factor_gt 0.0570
_refine_ls_shift/su_max 0.000
_refine_ls_shift/su_mean 0.000
_refine_ls_structure_factor_coef Fsqd
_refine_ls_weighting_details 'calc w=1/[\s^2^(Fo^2^)+(0.1198P)^2^+0.5133P] where P=(Fo^2^+2Fc^2^)/3'
_refine_ls_weighting_scheme calc
_refine_ls_wR_factor_gt 0.1694
_refine_ls_wR_factor_ref 0.1925
_reflns_number_gt 3313
_reflns_number_total 4902
_reflns_threshold_expression >2sigma(I)
_cod_data_source_file 2.CIF
_cod_data_source_block qj0791
_cod_depositor_comments
;
The following automatic conversions were performed:

'_symmetry_cell_setting' value 'Triclinic' changed to 'triclinic'
according to
/usr/data/users/saulius/crontab/automatic-downloads/current/MDPI/lib/dictionaries/cif_core.dic
dictionary named 'cif_core.dic' version 2.4.2 from 2011-04-26.

Automatic conversion script
Id: cif_fix_values 3271 2015-04-21 07:52:19Z andrius 

2019-04-10
Z value and formula fixed to values more according to usual
chemical conventions.                 miguel
;
_cod_original_formula_sum 'C36 H80 N4 O20 P4'
_cod_original_formula_weight 1012.92
_cod_original_formula_units_Z 1
_cod_original_cell_volume 1358.9(5)
_cod_original_sg_symbol_H-M P-1
_cod_database_code 1529890

loop_
_symmetry_equiv_pos_as_xyz
'x, y, z'
'-x, -y, -z'

loop_
_atom_site_label
_atom_site_type_symbol
_atom_site_fract_x
_atom_site_fract_y
_atom_site_fract_z
_atom_site_U_iso_or_equiv
_atom_site_adp_type
_atom_site_occupancy
_atom_site_symmetry_multiplicity
_atom_site_calc_flag
_atom_site_refinement_flags
P1 P 0.73144(9) 0.76210(8) 0.18560(5) 0.0321(2) Uani 1 1 d .
O1 O 0.7779(3) 0.6320(2) 0.24365(15) 0.0455(6) Uani 1 1 d .
O2 O 0.8712(2) 0.7867(2) 0.11695(14) 0.0376(5) Uani 1 1 d .
O3 O 0.6360(3) 0.9044(2) 0.24356(15) 0.0418(6) Uani 1 1 d .
C1 C 0.4619(8) 1.0440(7) 0.3721(4) 0.1017(19) Uani 1 1 d .
H1B H 0.3904 1.0414 0.4210 0.153 Uiso 1 1 calc R
H1C H 0.4075 1.1275 0.3331 0.153 Uiso 1 1 calc R
H1D H 0.5535 1.0479 0.3909 0.153 Uiso 1 1 calc R
C2 C 0.5154(5) 0.9113(5) 0.3272(3) 0.0615(11) Uani 1 1 d .
H2B H 0.4218 0.9070 0.3099 0.074 Uiso 1 1 calc R
H2C H 0.5680 0.8276 0.3675 0.074 Uiso 1 1 calc R
C3 C 0.5860(4) 0.7646(4) 0.1293(2) 0.0421(8) Uani 1 1 d .
H3A H 0.6252 0.6754 0.1033 0.051 Uiso 1 1 calc R
H3B H 0.4933 0.7736 0.1679 0.051 Uiso 1 1 calc R
C4 C 0.5406(4) 0.8855(4) 0.0625(2) 0.0384(8) Uani 1 1 d .
C5 C 0.4199(4) 1.0221(4) 0.0895(2) 0.0416(8) Uani 1 1 d .
H5A H 0.3731 1.0317 0.1454 0.050 Uiso 1 1 calc R
C6 C 0.3805(4) 1.1345(4) 0.0274(2) 0.0412(8) Uani 1 1 d .
H6A H 0.3039 1.2251 0.0403 0.049 Uiso 1 1 calc R
P2 P 0.17921(9) 0.73787(8) 0.31446(5) 0.0322(2) Uani 1 1 d .
O4 O 0.1536(3) 0.8676(2) 0.25612(15) 0.0441(6) Uani 1 1 d .
O5 O 0.2743(2) 0.7139(2) 0.38275(14) 0.0382(5) Uani 1 1 d .
O6 O 0.2837(3) 0.5957(2) 0.25675(15) 0.0436(6) Uani 1 1 d .
C7 C 0.3792(8) 0.4558(7) 0.1283(4) 0.113(2) Uani 1 1 d .
H7A H 0.3484 0.4609 0.0714 0.170 Uiso 1 1 calc R
H7B H 0.3832 0.3696 0.1613 0.170 Uiso 1 1 calc R
H7C H 0.4829 0.4548 0.1244 0.170 Uiso 1 1 calc R
C8 C 0.2541(6) 0.5894(5) 0.1732(3) 0.0703(13) Uani 1 1 d .
H8A H 0.2494 0.6754 0.1381 0.084 Uiso 1 1 calc R
H8B H 0.1495 0.5906 0.1746 0.084 Uiso 1 1 calc R
C9 C -0.0207(4) 0.7360(4) 0.3705(2) 0.0429(8) Uani 1 1 d .
H9A H -0.1196 0.8094 0.3558 0.051 Uiso 1 1 calc R
C10 C -0.0108(3) 0.6136(4) 0.4375(2) 0.0366(7) Uani 1 1 d .
C11 C 0.0317(4) 0.4782(4) 0.4108(2) 0.0409(8) Uani 1 1 d .
H11A H 0.0519 0.4643 0.3526 0.049 Uiso 1 1 calc R
C12 C 0.0430(4) 0.3656(4) 0.4724(2) 0.0407(8) Uani 1 1 d .
H12A H 0.0719 0.2753 0.4554 0.049 Uiso 1 1 calc R
N1 N -0.1055(3) 1.0307(3) 0.09016(17) 0.0350(6) Uani 1 1 d .
C13 C -0.2018(5) 1.1231(4) 0.1696(2) 0.0538(10) Uani 1 1 d .
H13A H -0.3093 1.1322 0.1760 0.081 Uiso 1 1 calc R
H13B H -0.2045 1.2169 0.1584 0.081 Uiso 1 1 calc R
H13C H -0.1490 1.0753 0.2215 0.081 Uiso 1 1 calc R
C14 C -0.1731(4) 1.0950(3) 0.0109(2) 0.0389(8) Uani 1 1 d .
H14A H -0.1750 1.1893 -0.0014 0.047 Uiso 1 1 calc R
H14B H -0.2829 1.1075 0.0150 0.047 Uiso 1 1 calc R
C15 C 0.0731(4) 1.0015(4) 0.0683(2) 0.0395(8) Uani 1 1 d .
H15A H 0.1218 1.0382 0.0996 0.047 Uiso 1 1 calc R
N2 N 0.5155(3) 0.4689(3) 0.40979(18) 0.0352(6) Uani 1 1 d .
C16 C 0.5895(5) 0.3767(4) 0.3309(2) 0.0564(10) Uani 1 1 d .
H16A H 0.6348 0.4252 0.2876 0.085 Uiso 1 1 calc R
H16B H 0.5070 0.3644 0.3074 0.085 Uiso 1 1 calc R
H16C H 0.6716 0.2843 0.3499 0.085 Uiso 1 1 calc R
C17 C 0.4322(4) 0.4059(4) 0.4887(2) 0.0413(8) Uani 1 1 d .
H17A H 0.5111 0.3120 0.5102 0.050 Uiso 1 1 calc R
H17B H 0.3477 0.3923 0.4671 0.050 Uiso 1 1 calc R
C18 C 0.6430(4) 0.4981(4) 0.4321(2) 0.0376(8) Uani 1 1 d .
H18A H 0.6764 0.5500 0.3838 0.045 Uiso 1 1 calc R
H18B H 0.7349 0.4094 0.4488 0.045 Uiso 1 1 calc R
O1W O 1.0391(5) 0.1433(4) 0.3114(3) 0.1118(15) Uani 1 1 d .
H1W1 H 1.0382 0.1441 0.3654 0.134 Uiso 1 1 d R
H2W1 H 1.0602 0.0585 0.3020 0.134 Uiso 1 1 d R
O2W O 0.9905(5) 0.3572(4) 0.1874(3) 0.1048(13) Uani 1 1 d .
H1W2 H 0.9538 0.4413 0.2031 0.126 Uiso 1 1 d R
H2W2 H 1.0921 0.3245 0.1812 0.126 Uiso 1 1 d R
O3W O 0.9281(5) 0.3983(4) 0.0229(2) 0.0913(11) Uani 1 1 d .
H1W3 H 0.9673 0.3524 -0.0211 0.110 Uiso 1 1 d R
H2W3 H 0.8332 0.4604 0.0131 0.110 Uiso 1 1 d R
O4W O 0.8492(5) 0.1003(4) 0.4783(2) 0.0950(12) Uani 1 1 d .
H1W4 H 0.8130 0.1472 0.5217 0.114 Uiso 1 1 d R
H2W4 H 0.7847 0.0682 0.4692 0.114 Uiso 1 1 d R
H2 H 0.447(4) 0.540(4) 0.402(2) 0.038(10) Uiso 1 1 d .
H1 H -0.115(4) 0.948(4) 0.097(2) 0.048(10) Uiso 1 1 d .

loop_
_atom_site_aniso_label
_atom_site_aniso_U_11
_atom_site_aniso_U_22
_atom_site_aniso_U_33
_atom_site_aniso_U_23
_atom_site_aniso_U_13
_atom_site_aniso_U_12
P1 0.0343(4) 0.0317(4) 0.0358(5) 0.0098(3) -0.0156(3) -0.0201(3)
O1 0.0550(14) 0.0375(13) 0.0437(14) 0.0163(10) -0.0239(11) -0.0210(11)
O2 0.0367(12) 0.0381(12) 0.0451(13) 0.0079(10) -0.0160(10) -0.0229(10)
O3 0.0463(13) 0.0395(13) 0.0452(14) 0.0038(10) -0.0110(11) -0.0243(11)
C1 0.109(5) 0.105(5) 0.098(4) -0.041(4) 0.023(4) -0.052(4)
C2 0.069(3) 0.066(3) 0.056(3) -0.006(2) 0.004(2) -0.038(2)
C3 0.0436(18) 0.047(2) 0.048(2) 0.0117(16) -0.0213(15) -0.0310(16)
C4 0.0320(16) 0.0485(19) 0.0453(19) 0.0088(15) -0.0215(14) -0.0262(15)
C5 0.0362(17) 0.055(2) 0.0379(18) 0.0034(15) -0.0149(14) -0.0230(16)
C6 0.0350(17) 0.0428(19) 0.050(2) 0.0034(15) -0.0206(15) -0.0181(15)
P2 0.0307(4) 0.0317(4) 0.0359(5) 0.0096(3) -0.0160(3) -0.0155(3)
O4 0.0536(14) 0.0348(12) 0.0426(13) 0.0163(10) -0.0232(11) -0.0192(11)
O5 0.0381(12) 0.0377(12) 0.0414(13) 0.0087(10) -0.0227(10) -0.0177(10)
O6 0.0444(13) 0.0387(13) 0.0459(14) 0.0044(10) -0.0255(11) -0.0135(10)
C7 0.133(5) 0.101(5) 0.093(4) -0.036(4) -0.049(4) -0.022(4)
C8 0.079(3) 0.064(3) 0.063(3) -0.011(2) -0.043(2) -0.017(2)
C9 0.0283(16) 0.0446(19) 0.055(2) 0.0174(16) -0.0207(15) -0.0174(14)
C10 0.0259(15) 0.0463(19) 0.0442(19) 0.0087(14) -0.0154(13) -0.0224(14)
C11 0.0419(18) 0.051(2) 0.0389(18) 0.0053(15) -0.0143(15) -0.0290(16)
C12 0.0386(17) 0.0438(19) 0.048(2) 0.0028(15) -0.0121(15) -0.0259(15)
N1 0.0409(15) 0.0354(15) 0.0371(15) 0.0075(11) -0.0127(12) -0.0249(12)
C13 0.071(3) 0.050(2) 0.052(2) -0.0069(18) 0.0006(19) -0.037(2)
C14 0.0329(16) 0.0370(17) 0.050(2) 0.0101(15) -0.0196(14) -0.0186(14)
C15 0.0415(18) 0.0471(19) 0.0427(19) 0.0094(15) -0.0243(15) -0.0295(15)
N2 0.0323(14) 0.0321(15) 0.0382(15) 0.0065(12) -0.0201(12) -0.0100(12)
C16 0.057(2) 0.052(2) 0.049(2) -0.0069(18) -0.0271(18) -0.0078(18)
C17 0.0401(18) 0.0391(18) 0.054(2) 0.0122(15) -0.0255(15) -0.0245(15)
C18 0.0279(15) 0.0435(18) 0.0403(18) 0.0135(14) -0.0129(13) -0.0173(14)
O1W 0.159(4) 0.051(2) 0.118(3) -0.006(2) -0.056(3) -0.028(2)
O2W 0.115(3) 0.052(2) 0.129(3) -0.004(2) -0.024(3) -0.0167(19)
O3W 0.113(3) 0.078(2) 0.085(3) -0.023(2) -0.003(2) -0.040(2)
O4W 0.105(3) 0.080(2) 0.087(2) -0.025(2) -0.036(2) -0.017(2)

loop_
_atom_type_symbol
_atom_type_description
_atom_type_scat_dispersion_real
_atom_type_scat_dispersion_imag
_atom_type_scat_source
C C 0.0033 0.0016 'International Tables Vol C Tables 4.2.6.8 and 6.1.1.4'
H H 0.0000 0.0000 'International Tables Vol C Tables 4.2.6.8 and 6.1.1.4'
N N 0.0061 0.0033 'International Tables Vol C Tables 4.2.6.8 and 6.1.1.4'
O O 0.0106 0.0060 'International Tables Vol C Tables 4.2.6.8 and 6.1.1.4'
P P 0.1023 0.0942 'International Tables Vol C Tables 4.2.6.8 and 6.1.1.4'

loop_
_geom_angle_atom_site_label_1
_geom_angle_atom_site_label_2
_geom_angle_atom_site_label_3
_geom_angle
_geom_angle_site_symmetry_1
_geom_angle_site_symmetry_3
O1 P1 O2 119.03(13) . .
O1 P1 O3 108.74(13) . .
O2 P1 O3 109.31(12) . .
O1 P1 C3 104.78(15) . .
O2 P1 C3 109.55(14) . .
O3 P1 C3 104.41(16) . .
C2 O3 P1 125.0(2) . .
C2 C1 H1B 109.5 . .
C2 C1 H1C 109.5 . .
H1B C1 H1C 109.5 . .
C2 C1 H1D 109.5 . .
H1B C1 H1D 109.5 . .
H1C C1 H1D 109.5 . .
C1 C2 O3 113.8(4) . .
C1 C2 H2B 108.8 . .
O3 C2 H2B 108.8 . .
C1 C2 H2C 108.8 . .
O3 C2 H2C 108.8 . .
H2B C2 H2C 107.7 . .
C4 C3 P1 109.4(2) . .
C4 C3 H3A 109.8 . .
P1 C3 H3A 109.8 . .
C4 C3 H3B 109.8 . .
P1 C3 H3B 109.8 . .
H3A C3 H3B 108.2 . .
C5 C4 C3 115.6(3) . .
C5 C4 C6 124.0(3) . 2_675
C3 C4 C6 120.4(3) . 2_675
C6 C5 C4 115.2(3) . .
C6 C5 H5A 122.4 . .
C4 C5 H5A 122.4 . .
C5 C6 C4 120.8(3) . 2_675
C5 C6 H6A 119.6 . .
C4 C6 H6A 119.6 2_675 .
O5 P2 O4 114.76(14) . .
O5 P2 O6 104.76(13) . .
O4 P2 O6 107.17(14) . .
O5 P2 C9 104.59(14) . .
O4 P2 C9 113.57(14) . .
O6 P2 C9 111.73(14) . .
C8 O6 P2 124.7(2) . .
C8 C7 H7A 109.5 . .
C8 C7 H7B 109.5 . .
H7A C7 H7B 109.5 . .
C8 C7 H7C 109.5 . .
H7A C7 H7C 109.5 . .
H7B C7 H7C 109.5 . .
O6 C8 C7 115.7(3) . .
O6 C8 H8A 108.4 . .
C7 C8 H8A 108.4 . .
O6 C8 H8B 108.4 . .
C7 C8 H8B 108.4 . .
H8A C8 H8B 107.4 . .
C10 C9 P2 119.0(2) . .
C10 C9 H9A 120.5 . .
P2 C9 H9A 120.5 . .
C11 C10 C12 120.2(3) . 2_566
C11 C10 C9 118.9(3) . .
C12 C10 C9 120.8(3) 2_566 .
C12 C11 C10 118.9(3) . .
C12 C11 H11A 120.6 . .
C10 C11 H11A 120.6 . .
C11 C12 C10 120.9(3) . 2_566
C11 C12 H12A 119.5 . .
C10 C12 H12A 119.5 2_566 .
C14 N1 C15 102.0(2) . .
C14 N1 C13 113.2(3) . .
C15 N1 C13 118.3(2) . .
C14 N1 H1 102(2) . .
C15 N1 H1 110(2) . .
C13 N1 H1 110(2) . .
N1 C13 H13A 109.5 . .
N1 C13 H13B 109.5 . .
H13A C13 H13B 109.5 . .
N1 C13 H13C 109.5 . .
H13A C13 H13C 109.5 . .
H13B C13 H13C 109.5 . .
N1 C14 C15 112.1(3) . 2_575
N1 C14 H14A 109.2 . .
C15 C14 H14A 109.2 2_575 .
N1 C14 H14B 109.2 . .
C15 C14 H14B 109.2 2_575 .
H14A C14 H14B 107.9 . .
N1 C15 C14 118.7(2) . 2_575
N1 C15 H15A 120.6 . .
C14 C15 H15A 120.6 2_575 .
C18 N2 C16 104.8(3) . .
C18 N2 C17 115.0(2) . .
C16 N2 C17 116.9(3) . .
C18 N2 H2 105(3) . .
C16 N2 H2 117(3) . .
C17 N2 H2 98(3) . .
N2 C16 H16A 109.5 . .
N2 C16 H16B 109.5 . .
H16A C16 H16B 109.5 . .
N2 C16 H16C 109.5 . .
H16A C16 H16C 109.5 . .
H16B C16 H16C 109.5 . .
N2 C17 C18 116.0(3) . 2_666
N2 C17 H17A 108.3 . .
C18 C17 H17A 108.3 2_666 .
N2 C17 H17B 108.3 . .
C18 C17 H17B 108.3 2_666 .
H17A C17 H17B 107.4 . .
N2 C18 C17 105.1(3) . 2_666
N2 C18 H18A 110.7 . .
C17 C18 H18A 110.7 2_666 .
N2 C18 H18B 110.7 . .
C17 C18 H18B 110.7 2_666 .
H18A C18 H18B 108.8 . .
H1W1 O1W H2W1 107.7 . .
H1W2 O2W H2W2 107.4 . .
H1W3 O3W H2W3 107.7 . .
H1W4 O4W H2W4 108.7 . .

loop_
_geom_bond_atom_site_label_1
_geom_bond_atom_site_label_2
_geom_bond_distance
_geom_bond_site_symmetry_2
P1 O1 1.442(2) .
P1 O2 1.676(2) .
P1 O3 1.689(3) .
P1 C3 1.702(3) .
O3 C2 1.610(5) .
C1 C2 1.502(7) .
C1 H1B 0.9600 .
C1 H1C 0.9600 .
C1 H1D 0.9600 .
C2 H2B 0.9700 .
C2 H2C 0.9700 .
C3 C4 1.458(4) .
C3 H3A 0.9700 .
C3 H3B 0.9700 .
C4 C5 1.454(5) .
C4 C6 1.510(5) 2_675
C5 C6 1.356(5) .
C5 H5A 0.9300 .
C6 C4 1.510(5) 2_675
C6 H6A 0.9300 .
P2 O5 1.403(2) .
P2 O4 1.463(2) .
P2 O6 1.693(3) .
P2 C9 1.972(3) .
O6 C8 1.394(4) .
C7 C8 1.563(7) .
C7 H7A 0.9600 .
C7 H7B 0.9600 .
C7 H7C 0.9600 .
C8 H8A 0.9700 .
C8 H8B 0.9700 .
C9 C10 1.511(4) .
C9 H9A 0.9300 .
C10 C11 1.405(5) .
C10 C12 1.439(5) 2_566
C11 C12 1.385(5) .
C11 H11A 0.9300 .
C12 C10 1.439(5) 2_566
C12 H12A 0.9300 .
N1 C14 1.406(4) .
N1 C15 1.560(4) .
N1 C13 1.613(5) .
N1 H1 0.89(4) .
C13 H13A 0.9600 .
C13 H13B 0.9600 .
C13 H13C 0.9600 .
C14 C15 1.637(5) 2_575
C14 H14A 0.9700 .
C14 H14B 0.9700 .
C15 C14 1.637(5) 2_575
C15 H15A 0.9300 .
N2 C18 1.449(4) .
N2 C16 1.578(5) .
N2 C17 1.600(4) .
N2 H2 0.74(4) .
C16 H16A 0.9600 .
C16 H16B 0.9600 .
C16 H16C 0.9600 .
C17 C18 1.604(5) 2_666
C17 H17A 0.9700 .
C17 H17B 0.9700 .
C18 C17 1.604(5) 2_666
C18 H18A 0.9700 .
C18 H18B 0.9700 .
O1W H1W1 0.8501 .
O1W H2W1 0.8500 .
O2W H1W2 0.8514 .
O2W H2W2 0.8514 .
O3W H1W3 0.8499 .
O3W H2W3 0.8503 .
O4W H1W4 0.8449 .
O4W H2W4 0.8443 .
